data_7063701
loop_
_publ_author_name
'Wu, Run-Chun'
'Zhang, Ju-Mei'
'Huang, Xiao-Qiong'
'Li, Qiu-Ming'
'Zhou, Zhen'
'Liang, Hong'
'Tan, Ming-Xiong'
'Qin, Qi-Pin'

_publ_section_title
;
 Synthesis and antitumor mechanisms of two new 8-hydroxyquinoline
 platinum(ii) derivatives
;
_journal_issue 16
_journal_name_full 'New Journal of Chemistry'
_journal_page_first 6561
_journal_page_last 6567
_journal_paper_doi 10.1039/D4NJ04292A
_journal_volume 49
_journal_year 2025
_chemical_formula_moiety 'C15 H11 Cl3 N4 O Pt, C H4 O'
_chemical_formula_sum 'C16 H15 Cl3 N4 O2 Pt'
_chemical_formula_weight 596.76
_space_group_crystal_system monoclinic
_space_group_IT_number 14
_space_group_name_Hall '-P 2ybc'
_space_group_name_H-M_alt 'P 1 21/c 1'
_atom_sites_solution_hydrogens geom
_atom_sites_solution_primary dual
_audit_creation_date 2024-06-12
_audit_creation_method
;
Olex2 1.3
(compiled 2020.11.12 svn.r5f609507 for OlexSys, GUI svn.r6408)
;
_audit_update_record
;
2024-07-25 deposited with the CCDC.	2025-03-17 downloaded from the CCDC.
;
_cell_angle_alpha 90
_cell_angle_beta 94.763(10)
_cell_angle_gamma 90
_cell_formula_units_Z 4
_cell_length_a 7.6641(10)
_cell_length_b 13.0835(17)
_cell_length_c 18.1949(19)
_cell_measurement_reflns_used 1691
_cell_measurement_temperature 293(2)
_cell_measurement_theta_max 26.4960
_cell_measurement_theta_min 2.7930
_cell_volume 1818.2(4)
_computing_cell_refinement 'CrysAlisPro 1.171.39.34a (Rigaku OD, 2017)'
_computing_data_collection 'CrysAlisPro 1.171.39.34a (Rigaku OD, 2017)'
_computing_data_reduction 'CrysAlisPro 1.171.39.34a (Rigaku OD, 2017)'
_computing_molecular_graphics 'Olex2 1.3 (Dolomanov et al., 2009)'
_computing_publication_material 'Olex2 1.3 (Dolomanov et al., 2009)'
_computing_structure_refinement 'SHELXL 2018/3 (Sheldrick, 2015)'
_computing_structure_solution 'SHELXT 2018/2 (Sheldrick, 2018)'
_diffrn_ambient_temperature 293(2)
_diffrn_detector 'CCD plate'
_diffrn_measured_fraction_theta_full 1.000
_diffrn_measured_fraction_theta_max 0.895
_diffrn_measurement_details
;
List of Runs (angles in degrees, time in seconds):

  # Type    Start    End  Width  t~exp~   \w     \q     \k     \f   Frames
#--------------------------------------------------------------------------
  1  \w    -74.00 108.00   1.00    6.00    --   30.00  54.00  30.00  182
  2  \w      4.00  39.00   1.00    6.00    --   30.00  54.00 -60.00   35
;
_diffrn_measurement_device 'two-circle diffractometer'
_diffrn_measurement_device_type 'XtaLAB Mini (ROW)'
_diffrn_measurement_method '\w scans'
_diffrn_orient_matrix_type 'CrysAlisPro convention (1999,Acta A55,543-557)'
_diffrn_orient_matrix_UB_11 -0.0149840000
_diffrn_orient_matrix_UB_12 -0.0391394000
_diffrn_orient_matrix_UB_13 -0.0266151000
_diffrn_orient_matrix_UB_21 -0.0176364000
_diffrn_orient_matrix_UB_22 0.0375404000
_diffrn_orient_matrix_UB_23 -0.0278280000
_diffrn_orient_matrix_UB_31 0.0900069000
_diffrn_orient_matrix_UB_32 0.0008268000
_diffrn_orient_matrix_UB_33 -0.0065988000
_diffrn_radiation_monochromator graphite
_diffrn_radiation_probe x-ray
_diffrn_radiation_type 'Mo K\a'
_diffrn_radiation_wavelength 0.71073
_diffrn_reflns_av_R_equivalents 0.0468
_diffrn_reflns_av_unetI/netI 0.0946
_diffrn_reflns_Laue_measured_fraction_full 1.000
_diffrn_reflns_Laue_measured_fraction_max 0.895
_diffrn_reflns_limit_h_max 10
_diffrn_reflns_limit_h_min -10
_diffrn_reflns_limit_k_max 19
_diffrn_reflns_limit_k_min -13
_diffrn_reflns_limit_l_max 26
_diffrn_reflns_limit_l_min -19
_diffrn_reflns_number 9812
_diffrn_reflns_point_group_measured_fraction_full 1.000
_diffrn_reflns_point_group_measured_fraction_max 0.895
_diffrn_reflns_theta_full 25.242
_diffrn_reflns_theta_max 32.948
_diffrn_reflns_theta_min 2.246
_diffrn_source 'fine-focus sealed X-ray tube'
_diffrn_source_type 'Rigaku (Mo) X-ray Source'
_exptl_absorpt_coefficient_mu 8.178
_exptl_absorpt_correction_T_max 1.00000
_exptl_absorpt_correction_T_min 0.35875
_exptl_absorpt_correction_type multi-scan
_exptl_absorpt_process_details
;
CrysAlisPro 1.171.39.34a (Rigaku Oxford Diffraction, 2017)
Empirical absorption correction using spherical harmonics,
 implemented in SCALE3 ABSPACK scaling algorithm.
;
_exptl_crystal_colour black
_exptl_crystal_colour_primary black
_exptl_crystal_density_diffrn 2.180
_exptl_crystal_description block
_exptl_crystal_F_000 1136
_exptl_crystal_size_max 0.1926
_exptl_crystal_size_mid 0.1537
_exptl_crystal_size_min 0.1368
_refine_diff_density_max 2.923
_refine_diff_density_min -3.719
_refine_diff_density_rms 0.315
_refine_ls_extinction_method none
_refine_ls_goodness_of_fit_ref 1.072
_refine_ls_hydrogen_treatment constr
_refine_ls_matrix_type full
_refine_ls_number_parameters 237
_refine_ls_number_reflns 6097
_refine_ls_number_restraints 0
_refine_ls_restrained_S_all 1.072
_refine_ls_R_factor_all 0.0947
_refine_ls_R_factor_gt 0.0507
_refine_ls_shift/su_max 0.000
_refine_ls_shift/su_mean 0.000
_refine_ls_structure_factor_coef Fsqd
_refine_ls_weighting_details 'w=1/[\s^2^(Fo^2^)+(0.0567P)^2^] where P=(Fo^2^+2Fc^2^)/3'
_refine_ls_weighting_scheme calc
_refine_ls_wR_factor_gt 0.1137
_refine_ls_wR_factor_ref 0.1601
_reflns_Friedel_coverage 0.000
_reflns_number_gt 3882
_reflns_number_total 6097
_reflns_threshold_expression 'I > 2\s(I)'
_cod_data_source_file d4nj04292a2.cif
_cod_data_source_block 231109b
_cod_depositor_comments 'Adding full bibliography for 7063701--7063702.cif.'
_cod_database_code 7063701
_shelx_shelxl_version_number 2018/3
_shelx_space_group_comment
;
The symmetry employed for this shelxl refinement is uniquely defined
by the following loop, which should always be used as a source of
symmetry information in preference to the above space-group names.
They are only intended as comments.
;
_reflns_odcompleteness_completeness 99.90
_reflns_odcompleteness_iscentric 1
_reflns_odcompleteness_theta 26.32
_olex2_refinement_description
;
1. Fixed Uiso
 At 1.2 times of:
  All C(H) groups, All N(H) groups
 At 1.5 times of:
  All C(H,H,H) groups, All O(H) groups
2.a Aromatic/amide H refined with riding coordinates:
 N008(H008), C00G(H00G), C00I(H00I), C00J(H00J), C00K(H00K), C00L(H00L),
 C00M(H00M), C00N(H00N), C00O(H00O), C00P(H00P)
2.b Tetrahedral OH refined with riding coordinates:
 O005(H005)
2.c Idealised Me refined as rotating group:
 C1(H1A,H1B,H1C)
2.d Idealised tetrahedral OH refined as rotating group:
 O1(H1)
;
_olex2_submission_special_instructions 'No special instructions were received'
_oxdiff_exptl_absorpt_empirical_details
;
Empirical correction (ABSPACK) includes:
- Absorption correction using spherical harmonics
- Frame scaling
;
_oxdiff_exptl_absorpt_empirical_full_max 2.018
_oxdiff_exptl_absorpt_empirical_full_min 0.547

loop_
_space_group_symop_operation_xyz
'x, y, z'
'-x, y+1/2, -z+1/2'
'-x, -y, -z'
'x, -y-1/2, z-1/2'

loop_
_atom_site_label
_atom_site_type_symbol
_atom_site_fract_x
_atom_site_fract_y
_atom_site_fract_z
_atom_site_U_iso_or_equiv
_atom_site_adp_type
_atom_site_occupancy
_atom_site_site_symmetry_order
_atom_site_calc_flag
_atom_site_refinement_flags_posn
_atom_site_refinement_flags_adp
_atom_site_refinement_flags_occupancy
_atom_site_disorder_assembly
_atom_site_disorder_group
Pt01 Pt 0.59515(4) 0.34224(2) 0.70331(2) 0.03204(12) Uani 1 1 d . . . . .
Cl02 Cl 0.2786(4) 0.03816(17) 0.51165(14) 0.0512(6) Uani 1 1 d . . . . .
Cl03 Cl 0.4758(4) 0.21795(18) 0.77347(12) 0.0517(6) Uani 1 1 d . . . . .
Cl04 Cl 0.6972(4) 0.42669(19) 0.80846(12) 0.0530(6) Uani 1 1 d . . . . .
O005 O 0.7785(8) 0.5230(4) 0.3892(3) 0.0427(14) Uani 1 1 d . . . . .
H005 H 0.802197 0.481603 0.422412 0.064 Uiso 1 1 calc R U . . .
N006 N 0.8295(9) 0.5758(5) 0.5292(4) 0.0298(14) Uani 1 1 d . . . . .
N007 N 0.5202(8) 0.2756(5) 0.6065(3) 0.0297(14) Uani 1 1 d . . . . .
N008 N 0.6620(9) 0.4176(5) 0.5623(4) 0.0345(15) Uani 1 1 d . . . . .
H008 H 0.696808 0.455138 0.527545 0.041 Uiso 1 1 calc R U . . .
N009 N 0.6895(9) 0.4426(5) 0.6332(4) 0.0345(15) Uani 1 1 d . . . . .
C00B C 0.8947(11) 0.6384(6) 0.4783(5) 0.0313(16) Uani 1 1 d . . . . .
C00C C 0.5751(11) 0.3288(6) 0.5489(5) 0.0325(17) Uani 1 1 d . . . . .
C00D C 0.8679(11) 0.6100(6) 0.4041(5) 0.0325(17) Uani 1 1 d . . . . .
C00E C 0.9856(11) 0.7265(6) 0.4988(5) 0.0351(18) Uani 1 1 d . . . . .
C00F C 0.8502(10) 0.5974(6) 0.6003(4) 0.0328(17) Uani 1 1 d . . . . .
C00G C 0.4320(11) 0.1872(6) 0.5935(4) 0.0330(17) Uani 1 1 d . . . . .
H00G H 0.395095 0.150749 0.633275 0.040 Uiso 1 1 calc R U . . .
C00H C 0.3956(12) 0.1500(6) 0.5248(5) 0.0355(18) Uani 1 1 d . . . . .
C00I C 0.5435(11) 0.2930(6) 0.4771(4) 0.0354(18) Uani 1 1 d . . . . .
H00I H 0.581066 0.330097 0.437804 0.043 Uiso 1 1 calc R U . . .
C00J C 0.4557(12) 0.2018(6) 0.4649(5) 0.0367(18) Uani 1 1 d . . . . .
H00J H 0.436844 0.175219 0.417461 0.044 Uiso 1 1 calc R U . . .
C00K C 1.0470(13) 0.7917(7) 0.4439(6) 0.048(2) Uani 1 1 d . . . . .
H00K H 1.107380 0.851626 0.456702 0.058 Uiso 1 1 calc R U . . .
C00L C 0.7784(12) 0.5279(6) 0.6510(5) 0.0370(18) Uani 1 1 d . . . . .
H00L H 0.795466 0.543927 0.700855 0.044 Uiso 1 1 calc R U . . .
C00M C 1.0072(13) 0.7489(7) 0.5747(6) 0.046(2) Uani 1 1 d . . . . .
H00M H 1.066735 0.807829 0.590608 0.056 Uiso 1 1 calc R U . . .
C00N C 0.9429(13) 0.6860(7) 0.6249(5) 0.042(2) Uani 1 1 d . . . . .
H00N H 0.959373 0.700850 0.674984 0.050 Uiso 1 1 calc R U . . .
C00O C 0.9257(13) 0.6742(7) 0.3512(6) 0.043(2) Uani 1 1 d . . . . .
H00O H 0.905504 0.657782 0.301518 0.052 Uiso 1 1 calc R U . . .
C00P C 1.0142(13) 0.7635(8) 0.3723(6) 0.048(2) Uani 1 1 d . . . . .
H00P H 1.052677 0.805735 0.335806 0.058 Uiso 1 1 calc R U . . .
O1 O 0.7762(12) 0.4476(6) 0.2538(4) 0.065(2) Uani 1 1 d . . . . .
H1 H 0.819403 0.482535 0.288057 0.097 Uiso 1 1 calc R U . . .
C1 C 0.7716(18) 0.5045(9) 0.1874(6) 0.070(3) Uani 1 1 d . . . . .
H1A H 0.717474 0.464427 0.147662 0.105 Uiso 1 1 calc R U . . .
H1B H 0.888861 0.521760 0.177068 0.105 Uiso 1 1 calc R U . . .
H1C H 0.705454 0.566056 0.192602 0.105 Uiso 1 1 calc R U . . .

loop_
_atom_site_aniso_label
_atom_site_aniso_U_11
_atom_site_aniso_U_22
_atom_site_aniso_U_33
_atom_site_aniso_U_23
_atom_site_aniso_U_13
_atom_site_aniso_U_12
Pt01 0.03416(19) 0.03876(19) 0.02307(16) 0.00055(12) 0.00164(13) 0.00405(13)
Cl02 0.0647(16) 0.0402(11) 0.0481(13) -0.0065(10) -0.0001(12) -0.0117(11)
Cl03 0.0722(18) 0.0524(13) 0.0318(11) 0.0063(10) 0.0113(11) -0.0081(13)
Cl04 0.0705(17) 0.0584(14) 0.0288(11) -0.0058(10) -0.0034(11) -0.0079(13)
O005 0.046(4) 0.043(3) 0.038(3) -0.001(3) -0.001(3) -0.001(3)
N006 0.028(3) 0.030(3) 0.031(3) -0.003(3) -0.001(3) 0.002(3)
N007 0.025(3) 0.042(3) 0.022(3) 0.003(3) 0.002(2) 0.007(3)
N008 0.036(4) 0.042(4) 0.025(3) 0.003(3) 0.000(3) 0.003(3)
N009 0.034(4) 0.042(4) 0.027(3) 0.003(3) 0.004(3) 0.000(3)
C00B 0.025(4) 0.038(4) 0.031(4) 0.002(3) 0.001(3) 0.001(3)
C00C 0.024(4) 0.043(4) 0.031(4) -0.005(3) 0.004(3) 0.001(3)
C00D 0.034(4) 0.028(4) 0.036(4) 0.003(3) 0.004(4) 0.000(3)
C00E 0.029(4) 0.033(4) 0.044(5) 0.000(4) 0.004(4) -0.005(3)
C00F 0.027(4) 0.043(4) 0.028(4) -0.001(3) -0.001(3) 0.008(3)
C00G 0.038(5) 0.033(4) 0.028(4) 0.000(3) 0.002(3) 0.005(4)
C00H 0.039(5) 0.033(4) 0.034(4) -0.001(3) 0.003(4) 0.002(4)
C00I 0.041(5) 0.043(4) 0.021(4) 0.007(3) -0.002(3) -0.002(4)
C00J 0.043(5) 0.038(4) 0.027(4) -0.007(3) -0.002(4) 0.002(4)
C00K 0.045(6) 0.039(5) 0.060(6) -0.002(4) 0.001(5) -0.008(4)
C00L 0.041(5) 0.043(4) 0.027(4) -0.001(4) 0.003(3) 0.004(4)
C00M 0.043(5) 0.040(5) 0.055(6) -0.012(4) 0.000(4) -0.013(4)
C00N 0.049(6) 0.041(4) 0.032(4) -0.004(4) -0.007(4) -0.005(4)
C00O 0.038(5) 0.053(5) 0.040(5) 0.003(4) 0.006(4) 0.001(4)
C00P 0.038(5) 0.059(6) 0.049(6) 0.014(5) 0.009(4) -0.003(5)
O1 0.084(6) 0.072(5) 0.037(4) -0.004(4) -0.003(4) -0.024(5)
C1 0.075(9) 0.080(8) 0.056(7) -0.006(6) 0.006(6) 0.013(7)

loop_
_atom_type_symbol
_atom_type_description
_atom_type_scat_dispersion_real
_atom_type_scat_dispersion_imag
_atom_type_scat_source
C C 0.0033 0.0016 'International Tables Vol C Tables 4.2.6.8 and 6.1.1.4'
H H 0.0000 0.0000 'International Tables Vol C Tables 4.2.6.8 and 6.1.1.4'
Cl Cl 0.1484 0.1585 'International Tables Vol C Tables 4.2.6.8 and 6.1.1.4'
N N 0.0061 0.0033 'International Tables Vol C Tables 4.2.6.8 and 6.1.1.4'
O O 0.0106 0.0060 'International Tables Vol C Tables 4.2.6.8 and 6.1.1.4'
Pt Pt -1.7033 8.3905 'International Tables Vol C Tables 4.2.6.8 and 6.1.1.4'

loop_
_geom_angle_atom_site_label_1
_geom_angle_atom_site_label_2
_geom_angle_atom_site_label_3
_geom_angle
_geom_angle_site_symmetry_1
_geom_angle_site_symmetry_3
_geom_angle_publ_flag
Cl04 Pt01 Cl03 90.08(9) . . ?
N007 Pt01 Cl03 94.72(19) . . ?
N007 Pt01 Cl04 175.01(19) . . ?
N007 Pt01 N009 79.5(3) . . ?
N009 Pt01 Cl03 174.2(2) . . ?
N009 Pt01 Cl04 95.7(2) . . ?
C00D O005 H005 109.5 . . ?
C00F N006 C00B 121.0(7) . . ?
C00C N007 Pt01 111.8(5) . . ?
C00G N007 Pt01 128.9(5) . . ?
C00G N007 C00C 119.3(7) . . ?
N009 N008 H008 122.5 . . ?
N009 N008 C00C 114.9(7) . . ?
C00C N008 H008 122.5 . . ?
N008 N009 Pt01 114.8(5) . . ?
N008 N009 C00L 118.5(7) . . ?
C00L N009 Pt01 126.7(6) . . ?
N006 C00B C00D 117.6(7) . . ?
N006 C00B C00E 121.6(8) . . ?
C00E C00B C00D 120.8(7) . . ?
N007 C00C C00I 120.8(7) . . ?
N008 C00C N007 118.9(7) . . ?
N008 C00C C00I 120.2(7) . . ?
O005 C00D C00B 116.7(7) . . ?
O005 C00D C00O 124.4(8) . . ?
C00O C00D C00B 118.8(8) . . ?
C00B C00E C00K 120.0(8) . . ?
C00B C00E C00M 117.0(7) . . ?
C00M C00E C00K 123.0(8) . . ?
N006 C00F C00L 118.2(8) . . ?
N006 C00F C00N 120.2(7) . . ?
C00N C00F C00L 121.6(8) . . ?
N007 C00G H00G 118.9 . . ?
C00H C00G N007 122.2(7) . . ?
C00H C00G H00G 118.9 . . ?
C00G C00H Cl02 120.0(7) . . ?
C00G C00H C00J 119.6(8) . . ?
C00J C00H Cl02 120.4(7) . . ?
C00C C00I H00I 120.4 . . ?
C00J C00I C00C 119.2(7) . . ?
C00J C00I H00I 120.4 . . ?
C00H C00J H00J 120.6 . . ?
C00I C00J C00H 118.8(7) . . ?
C00I C00J H00J 120.6 . . ?
C00E C00K H00K 121.1 . . ?
C00P C00K C00E 117.7(9) . . ?
C00P C00K H00K 121.1 . . ?
N009 C00L C00F 126.1(8) . . ?
N009 C00L H00L 117.0 . . ?
C00F C00L H00L 117.0 . . ?
C00E C00M H00M 119.5 . . ?
C00N C00M C00E 121.1(8) . . ?
C00N C00M H00M 119.5 . . ?
C00F C00N H00N 120.4 . . ?
C00M C00N C00F 119.1(8) . . ?
C00M C00N H00N 120.4 . . ?
C00D C00O H00O 120.0 . . ?
C00D C00O C00P 119.9(9) . . ?
C00P C00O H00O 120.0 . . ?
C00K C00P C00O 122.7(9) . . ?
C00K C00P H00P 118.6 . . ?
C00O C00P H00P 118.6 . . ?
C1 O1 H1 109.5 . . ?
O1 C1 H1A 109.5 . . ?
O1 C1 H1B 109.5 . . ?
O1 C1 H1C 109.5 . . ?
H1A C1 H1B 109.5 . . ?
H1A C1 H1C 109.5 . . ?
H1B C1 H1C 109.5 . . ?

loop_
_geom_bond_atom_site_label_1
_geom_bond_atom_site_label_2
_geom_bond_distance
_geom_bond_site_symmetry_2
_geom_bond_publ_flag
Pt01 Cl03 2.303(2) . ?
Pt01 Cl04 2.290(2) . ?
Pt01 N007 2.007(6) . ?
Pt01 N009 2.007(6) . ?
Cl02 C00H 1.723(9) . ?
O005 H005 0.8200 . ?
O005 C00D 1.344(9) . ?
N006 C00B 1.361(10) . ?
N006 C00F 1.321(10) . ?
N007 C00C 1.353(10) . ?
N007 C00G 1.351(10) . ?
N008 H008 0.8600 . ?
N008 N009 1.331(9) . ?
N008 C00C 1.350(10) . ?
N009 C00L 1.333(11) . ?
C00B C00D 1.400(11) . ?
C00B C00E 1.382(11) . ?
C00C C00I 1.391(11) . ?
C00D C00O 1.377(12) . ?
C00E C00K 1.422(12) . ?
C00E C00M 1.408(12) . ?
C00F C00L 1.438(11) . ?
C00F C00N 1.413(12) . ?
C00G H00G 0.9300 . ?
C00G C00H 1.348(12) . ?
C00H C00J 1.394(12) . ?
C00I H00I 0.9300 . ?
C00I C00J 1.379(11) . ?
C00J H00J 0.9300 . ?
C00K H00K 0.9300 . ?
C00K C00P 1.358(14) . ?
C00L H00L 0.9300 . ?
C00M H00M 0.9300 . ?
C00M C00N 1.352(13) . ?
C00N H00N 0.9300 . ?
C00O H00O 0.9300 . ?
C00O C00P 1.389(13) . ?
C00P H00P 0.9300 . ?
O1 H1 0.8200 . ?
O1 C1 1.418(13) . ?
C1 H1A 0.9600 . ?
C1 H1B 0.9600 . ?
C1 H1C 0.9600 . ?

loop_
_geom_torsion_atom_site_label_1
_geom_torsion_atom_site_label_2
_geom_torsion_atom_site_label_3
_geom_torsion_atom_site_label_4
_geom_torsion
_geom_torsion_site_symmetry_1
_geom_torsion_site_symmetry_2
_geom_torsion_site_symmetry_3
_geom_torsion_site_symmetry_4
_geom_torsion_publ_flag
Pt01 N007 C00C N008 -2.8(9) . . . . ?
Pt01 N007 C00C C00I 177.1(6) . . . . ?
Pt01 N007 C00G C00H -177.7(6) . . . . ?
Pt01 N009 C00L C00F 177.8(6) . . . . ?
Cl02 C00H C00J C00I 177.7(7) . . . . ?
O005 C00D C00O C00P 178.8(8) . . . . ?
N006 C00B C00D O005 0.4(11) . . . . ?
N006 C00B C00D C00O 177.2(8) . . . . ?
N006 C00B C00E C00K -178.0(8) . . . . ?
N006 C00B C00E C00M -0.3(12) . . . . ?
N006 C00F C00L N009 -0.7(13) . . . . ?
N006 C00F C00N C00M 1.0(14) . . . . ?
N007 C00C C00I C00J -0.3(13) . . . . ?
N007 C00G C00H Cl02 -178.6(6) . . . . ?
N007 C00G C00H C00J 2.4(13) . . . . ?
N008 N009 C00L C00F -0.3(13) . . . . ?
N008 C00C C00I C00J 179.5(8) . . . . ?
N009 N008 C00C N007 1.9(11) . . . . ?
N009 N008 C00C C00I -178.0(7) . . . . ?
C00B N006 C00F C00L -179.9(7) . . . . ?
C00B N006 C00F C00N -0.7(12) . . . . ?
C00B C00D C00O C00P 2.2(13) . . . . ?
C00B C00E C00K C00P -0.6(14) . . . . ?
C00B C00E C00M C00N 0.6(14) . . . . ?
C00C N007 C00G C00H -0.4(12) . . . . ?
C00C N008 N009 Pt01 0.0(9) . . . . ?
C00C N008 N009 C00L 178.3(7) . . . . ?
C00C C00I C00J C00H 2.3(13) . . . . ?
C00D C00B C00E C00K 2.6(13) . . . . ?
C00D C00B C00E C00M -179.7(8) . . . . ?
C00D C00O C00P C00K -0.3(15) . . . . ?
C00E C00B C00D O005 179.8(7) . . . . ?
C00E C00B C00D C00O -3.4(13) . . . . ?
C00E C00K C00P C00O -0.5(15) . . . . ?
C00E C00M C00N C00F -1.0(15) . . . . ?
C00F N006 C00B C00D 179.7(7) . . . . ?
C00F N006 C00B C00E 0.3(12) . . . . ?
C00G N007 C00C N008 179.5(7) . . . . ?
C00G N007 C00C C00I -0.7(12) . . . . ?
C00G C00H C00J C00I -3.3(13) . . . . ?
C00K C00E C00M C00N 178.3(10) . . . . ?
C00L C00F C00N C00M -179.8(9) . . . . ?
C00M C00E C00K C00P -178.2(9) . . . . ?
C00N C00F C00L N009 -179.9(9) . . . . ?
